data_4002794
loop_
_publ_author_name
'Wang, Zhenbin'
'Chu, Iek-Heng'
'Zhou, Fei'
'Ong, Shyue Ping'

_publ_section_title
;
 Electronic Structure Descriptor for the Discovery of Narrow-Band
 Red-Emitting Phosphors
;
_journal_issue 11
_journal_name_full 'Chemistry of Materials'
_journal_page_first 4024
_journal_paper_doi 10.1021/acs.chemmater.6b01496
_journal_volume 28
_journal_year 2016
_chemical_formula_structural Ba3(BN2)2
_chemical_formula_sum 'B8 Ba12 N16'
_space_group_IT_number 19
_symmetry_Int_Tables_number 19
_symmetry_space_group_name_Hall 'P 2ac 2ab'
_symmetry_space_group_name_H-M 'P 21 21 21'
_cell_angle_alpha 90.00000000
_cell_angle_beta 90.00000000
_cell_angle_gamma 90.00000000
_cell_formula_units_Z 4
_cell_length_a 4.30028236
_cell_length_b 11.16437693
_cell_length_c 14.91195959
_cell_volume 715.923
_cod_data_source_file 42.cif
_cod_data_source_block Ba3(BN2)2
_cod_original_cell_volume 715.922779865
_cod_original_sg_symbol_H-M P2_12_12_1
_cod_original_formula_sum 'Ba12 B8 N16'
_cod_database_code 4002794

loop_
_symmetry_equiv_pos_site_id
_symmetry_equiv_pos_as_xyz
1 'x, y, z'
2 '-x+1/2, -y, z+1/2'
3 'x+1/2, -y+1/2, -z'
4 '-x, y+1/2, -z+1/2'

loop_
_atom_site_aniso_type_symbol
_atom_site_aniso_U_11
_atom_site_aniso_U_22
_atom_site_aniso_U_33
_atom_site_aniso_U_12
_atom_site_aniso_U_13
_atom_site_aniso_U_23
Ba 0 0 0 0 0 0
B 0 0 0 0 0 0
N 0 0 0 0 0 0

loop_
_atom_site_type_symbol
_atom_site_label
_atom_site_symmetry_multiplicity
_atom_site_fract_x
_atom_site_fract_y
_atom_site_fract_z
_atom_site_occupancy
Ba Ba1 4 0.101564 0.812135 0.114066 1
Ba Ba2 4 0.145799 0.537386 0.670506 1
Ba Ba3 4 0.225502 0.655309 0.407118 1
B B4 4 0.092134 0.999473 0.478994 1
B B5 4 0.235145 0.858241 0.738286 1
N N6 4 0.068353 0.600499 0.004774 1
N N7 4 0.093820 0.753656 0.757439 1
N N8 4 0.146190 0.033706 0.216317 1
N N9 4 0.211316 0.888782 0.463369 1

_cod_struct_determination_method theoretical
